data_4067818
loop_
_publ_author_name
'Hao, Xin-Qi'
'Xu, Yan-Xiao'
'Yang, Ming-Jun'
'Wang, Li'
'Niu, Jun-Long'
'Gong, Jun-Fang'
'Song, Mao-Ping'

_publ_section_title
;
 A Cationic NCN Pincer Platinum(II) Aquo Complex with a
 Bis(imidazolinyl)phenyl Ligand: Studies toward its Synthesis and
 Asymmetric Friedel--Crafts Alkylation of Indoles with Nitroalkenes
;
_journal_issue 3
_journal_name_full Organometallics
_journal_page_first 835
_journal_paper_doi 10.1021/om200714z
_journal_volume 31
_journal_year 2012
_chemical_absolute_configuration s
_chemical_formula_sum 'C36 H41 I N4 Pt'
_chemical_formula_weight 851.72
_chemical_name_systematic
; 
 ? 
;
_space_group_IT_number 5
_symmetry_cell_setting monoclinic
_symmetry_space_group_name_Hall 'C 2y'
_symmetry_space_group_name_H-M 'C 1 2 1'
_atom_sites_solution_hydrogens geom
_atom_sites_solution_primary direct
_atom_sites_solution_secondary difmap
_audit_creation_method SHELXL-97
_cell_angle_alpha 90.00
_cell_angle_beta 92.40(3)
_cell_angle_gamma 90.00
_cell_formula_units_Z 4
_cell_length_a 49.081(10)
_cell_length_b 6.2623(13)
_cell_length_c 10.855(2)
_cell_measurement_reflns_used 4661
_cell_measurement_temperature 291(2)
_cell_measurement_theta_max 28.0490
_cell_measurement_theta_min 1.8776
_cell_volume 3333.5(12)
_computing_cell_refinement 'CrystalClear (Rigaku/MSC Inc., 2006)'
_computing_data_collection 'CrystalClear (Rigaku/MSC Inc., 2006)'
_computing_data_reduction 'CrystalClear (Rigaku/MSC Inc., 2006)'
_computing_molecular_graphics 'CrystalClear (Rigaku/MSC Inc., 2006)'
_computing_publication_material 'CrystalClear (Rigaku/MSC Inc., 2006)'
_computing_structure_refinement 'SHELXL-97 (Sheldrick, 1997)'
_computing_structure_solution 'SHELXS-97 (Sheldrick, 1990)'
_diffrn_ambient_temperature 291(2)
_diffrn_measured_fraction_theta_full 0.999
_diffrn_measured_fraction_theta_max 0.999
_diffrn_measurement_device_type CCD
_diffrn_measurement_method dtprofit.ref
_diffrn_radiation_monochromator graphite
_diffrn_radiation_source 'fine-focus sealed tube'
_diffrn_radiation_type MoK\a
_diffrn_radiation_wavelength 0.71073
_diffrn_reflns_av_R_equivalents 0.0498
_diffrn_reflns_av_sigmaI/netI 0.0646
_diffrn_reflns_limit_h_max 60
_diffrn_reflns_limit_h_min -60
_diffrn_reflns_limit_k_max 7
_diffrn_reflns_limit_k_min -7
_diffrn_reflns_limit_l_max 13
_diffrn_reflns_limit_l_min -13
_diffrn_reflns_number 18269
_diffrn_reflns_theta_full 26.00
_diffrn_reflns_theta_max 26.00
_diffrn_reflns_theta_min 2.45
_exptl_absorpt_coefficient_mu 5.166
_exptl_absorpt_correction_T_max 0.4248
_exptl_absorpt_correction_T_min 0.4248
_exptl_absorpt_correction_type multi-scan
_exptl_crystal_colour COLORLESS
_exptl_crystal_density_diffrn 1.697
_exptl_crystal_density_method 'not measured'
_exptl_crystal_description PRISMATIC
_exptl_crystal_F_000 1664
_exptl_crystal_size_max 0.20
_exptl_crystal_size_mid 0.20
_exptl_crystal_size_min 0.20
_refine_diff_density_max 0.966
_refine_diff_density_min -0.769
_refine_diff_density_rms 0.105
_refine_ls_abs_structure_details 'Flack H D (1983), Acta Cryst. A39, 876-881'
_refine_ls_abs_structure_Flack 0.013(11)
_refine_ls_extinction_coef 0.00035(6)
_refine_ls_extinction_expression Fc^*^=kFc[1+0.001xFc^2^\l^3^/sin(2\q)]^-1/4^
_refine_ls_extinction_method SHELXL
_refine_ls_goodness_of_fit_ref 1.082
_refine_ls_hydrogen_treatment constr
_refine_ls_matrix_type full
_refine_ls_number_parameters 380
_refine_ls_number_reflns 6507
_refine_ls_number_restraints 1
_refine_ls_restrained_S_all 1.082
_refine_ls_R_factor_all 0.0573
_refine_ls_R_factor_gt 0.0471
_refine_ls_shift/su_max 0.003
_refine_ls_shift/su_mean 0.000
_refine_ls_structure_factor_coef Fsqd
_refine_ls_weighting_details 'calc w=1/[\s^2^(Fo^2^)+(0.0355P)^2^+0.0000P] where P=(Fo^2^+2Fc^2^)/3'
_refine_ls_weighting_scheme calc
_refine_ls_wR_factor_gt 0.0910
_refine_ls_wR_factor_ref 0.0978
_reflns_number_gt 5670
_reflns_number_total 6507
_reflns_threshold_expression >2sigma(I)
_cod_data_source_file om200714z_si_002.cif
_cod_data_source_block complex-3c
_cod_depositor_comments
;
The following automatic conversions were performed:

'_symmetry_cell_setting' value 'Monoclinic' changed to 'monoclinic'
according to /home/saulius/struct/CIF-dictionaries/cif_core.dic
dictionary named 'cif_core.dic' version 2.4.1 from
2010-06-29.

'_exptl_absorpt_correction_type' value 'Multi-scan'
changed to 'multi-scan' according to
/home/saulius/struct/CIF-dictionaries/cif_core.dic dictionary named
'cif_core.dic' version 2.4.1 from 2010-06-29.

Automatic conversion script
Id: cif_fix_values 1715 2011-07-08 13:25:40Z adriana 
;
_cod_original_cell_volume 3333.4(12)
_cod_original_sg_symbol_H-M C2
_cod_database_code 4067818

loop_
_symmetry_equiv_pos_as_xyz
'x, y, z'
'-x, y, -z'
'x+1/2, y+1/2, z'
'-x+1/2, y+1/2, -z'

loop_
_atom_site_label
_atom_site_type_symbol
_atom_site_fract_x
_atom_site_fract_y
_atom_site_fract_z
_atom_site_U_iso_or_equiv
_atom_site_adp_type
_atom_site_occupancy
_atom_site_symmetry_multiplicity
_atom_site_calc_flag
_atom_site_refinement_flags
Pt1 Pt 0.628394(5) -0.77180(8) -0.03806(2) 0.04354(12) Uani 1 1 d .
I1 I 0.640703(14) -0.7693(3) -0.27527(5) 0.0859(3) Uani 1 1 d .
N1 N 0.64916(15) -1.0353(12) 0.0212(7) 0.0451(18) Uani 1 1 d .
N2 N 0.66257(13) -1.2490(19) 0.1749(6) 0.0465(19) Uani 1 1 d .
N3 N 0.60436(15) -0.5134(13) -0.0322(7) 0.0471(19) Uani 1 1 d .
N4 N 0.57942(13) -0.288(2) 0.0824(6) 0.0480(17) Uani 1 1 d .
C1 C 0.66977(17) -1.1703(14) -0.0358(9) 0.046(2) Uani 1 1 d .
H1A H 0.6616 -1.2436 -0.1079 0.055 Uiso 1 1 calc R
C2 C 0.6766(2) -1.3332(14) 0.0668(9) 0.057(3) Uani 1 1 d .
H2A H 0.6698 -1.4739 0.0442 0.069 Uiso 1 1 calc R
H2B H 0.6961 -1.3416 0.0838 0.069 Uiso 1 1 calc R
C3 C 0.64761(18) -1.0780(15) 0.1382(9) 0.048(2) Uani 1 1 d .
C4 C 0.61937(13) -0.775(3) 0.1339(7) 0.0435(17) Uani 1 1 d .
C5 C 0.62970(18) -0.9375(16) 0.2089(9) 0.051(2) Uani 1 1 d .
C6 C 0.6233(2) -0.9423(18) 0.3339(9) 0.063(3) Uani 1 1 d .
H6A H 0.6298 -1.0517 0.3851 0.076 Uiso 1 1 calc R
C7 C 0.60747(18) -0.786(3) 0.3787(7) 0.063(3) Uani 1 1 d .
H7A H 0.6028 -0.7898 0.4608 0.076 Uiso 1 1 calc R
C8 C 0.5979(2) -0.6149(17) 0.3025(9) 0.064(3) Uani 1 1 d .
H8A H 0.5883 -0.5021 0.3356 0.076 Uiso 1 1 calc R
C9 C 0.60319(18) -0.6189(15) 0.1775(8) 0.047(2) Uani 1 1 d .
C10 C 0.59489(17) -0.4692(14) 0.0770(8) 0.043(2) Uani 1 1 d .
C11 C 0.5774(2) -0.1952(15) -0.0420(9) 0.060(3) Uani 1 1 d .
H11A H 0.5844 -0.0504 -0.0416 0.072 Uiso 1 1 calc R
H11B H 0.5586 -0.1936 -0.0736 0.072 Uiso 1 1 calc R
C12 C 0.59501(17) -0.3435(12) -0.1202(8) 0.043(2) Uani 1 1 d .
H12A H 0.6109 -0.2638 -0.1472 0.052 Uiso 1 1 calc R
C13 C 0.57932(19) -0.4311(16) -0.2322(9) 0.050(2) Uani 1 1 d .
C14 C 0.5773(2) -0.298(3) -0.3354(8) 0.072(4) Uani 1 1 d .
H14A H 0.5870 -0.1698 -0.3366 0.086 Uiso 1 1 calc R
C15 C 0.5609(3) -0.359(2) -0.4352(12) 0.103(5) Uani 1 1 d .
H15A H 0.5585 -0.2660 -0.5018 0.124 Uiso 1 1 calc R
C16 C 0.5482(3) -0.549(3) -0.4385(12) 0.107(6) Uani 1 1 d .
H16A H 0.5382 -0.5910 -0.5091 0.129 Uiso 1 1 calc R
C17 C 0.5500(2) -0.682(2) -0.3377(12) 0.086(4) Uani 1 1 d .
H17A H 0.5411 -0.8129 -0.3399 0.103 Uiso 1 1 calc R
C18 C 0.5653(2) -0.6214(17) -0.2323(12) 0.072(3) Uani 1 1 d .
H18A H 0.5660 -0.7085 -0.1629 0.086 Uiso 1 1 calc R
C19 C 0.55662(15) -0.253(3) 0.1646(8) 0.050(2) Uani 1 1 d .
H19A H 0.5631 -0.2939 0.2479 0.060 Uiso 1 1 calc R
C20 C 0.5330(2) -0.4026(16) 0.1275(12) 0.073(3) Uani 1 1 d .
H20A H 0.5262 -0.3681 0.0447 0.088 Uiso 1 1 calc R
H20B H 0.5394 -0.5490 0.1276 0.088 Uiso 1 1 calc R
C21 C 0.5099(3) -0.381(2) 0.2171(18) 0.088(5) Uani 1 1 d .
H21A H 0.4946 -0.4690 0.1892 0.105 Uiso 1 1 calc R
H21B H 0.5161 -0.4304 0.2981 0.105 Uiso 1 1 calc R
C22 C 0.5006(3) -0.150(3) 0.2258(18) 0.093(5) Uani 1 1 d .
H22A H 0.4871 -0.1377 0.2880 0.111 Uiso 1 1 calc R
H22B H 0.4922 -0.1059 0.1474 0.111 Uiso 1 1 calc R
C23 C 0.5247(2) -0.001(2) 0.2593(12) 0.084(4) Uani 1 1 d .
H23A H 0.5185 0.1458 0.2573 0.101 Uiso 1 1 calc R
H23B H 0.5316 -0.0326 0.3425 0.101 Uiso 1 1 calc R
C24 C 0.5475(2) -0.0289(17) 0.1707(11) 0.072(3) Uani 1 1 d .
H24A H 0.5412 0.0175 0.0891 0.086 Uiso 1 1 calc R
H24B H 0.5628 0.0606 0.1969 0.086 Uiso 1 1 calc R
C25 C 0.69444(19) -1.0432(16) -0.0730(9) 0.051(2) Uani 1 1 d .
C26 C 0.7045(2) -0.8770(17) -0.0022(12) 0.073(3) Uani 1 1 d .
H26A H 0.6963 -0.8437 0.0711 0.088 Uiso 1 1 calc R
C27 C 0.7263(2) -0.759(4) -0.0375(14) 0.100(4) Uani 1 1 d .
H27A H 0.7332 -0.6514 0.0136 0.120 Uiso 1 1 calc R
C28 C 0.7377(3) -0.798(5) -0.1444(14) 0.112(6) Uani 1 1 d .
H28A H 0.7513 -0.7084 -0.1721 0.135 Uiso 1 1 calc R
C29 C 0.7290(3) -0.976(4) -0.2151(15) 0.150(8) Uani 1 1 d .
H29A H 0.7383 -1.0167 -0.2842 0.180 Uiso 1 1 calc R
C30 C 0.7067(2) -1.089(3) -0.1810(11) 0.104(5) Uani 1 1 d .
H30A H 0.6998 -1.1982 -0.2315 0.124 Uiso 1 1 calc R
C31 C 0.67199(18) -1.300(3) 0.3027(8) 0.059(3) Uani 1 1 d .
H31A H 0.6561 -1.2868 0.3540 0.071 Uiso 1 1 calc R
C32 C 0.6822(3) -1.5304(18) 0.3156(12) 0.090(4) Uani 1 1 d .
H32A H 0.6977 -1.5524 0.2645 0.108 Uiso 1 1 calc R
H32B H 0.6678 -1.6288 0.2890 0.108 Uiso 1 1 calc R
C33 C 0.6906(3) -1.572(2) 0.4533(13) 0.108(5) Uani 1 1 d .
H33A H 0.6746 -1.5627 0.5023 0.129 Uiso 1 1 calc R
H33B H 0.6979 -1.7151 0.4617 0.129 Uiso 1 1 calc R
C34 C 0.7112(4) -1.418(3) 0.5015(16) 0.115(7) Uani 1 1 d .
H34A H 0.7280 -1.4367 0.4583 0.138 Uiso 1 1 calc R
H34B H 0.7152 -1.4463 0.5883 0.138 Uiso 1 1 calc R
C35 C 0.7016(5) -1.188(3) 0.4863(17) 0.143(9) Uani 1 1 d .
H35A H 0.7163 -1.0916 0.5105 0.171 Uiso 1 1 calc R
H35B H 0.6865 -1.1623 0.5391 0.171 Uiso 1 1 calc R
C36 C 0.6925(3) -1.148(2) 0.3510(12) 0.097(5) Uani 1 1 d .
H36A H 0.6851 -1.0044 0.3438 0.117 Uiso 1 1 calc R
H36B H 0.7084 -1.1547 0.3006 0.117 Uiso 1 1 calc R

loop_
_atom_site_aniso_label
_atom_site_aniso_U_11
_atom_site_aniso_U_22
_atom_site_aniso_U_33
_atom_site_aniso_U_23
_atom_site_aniso_U_13
_atom_site_aniso_U_12
Pt1 0.03897(16) 0.05314(19) 0.03833(17) 0.0030(3) -0.00032(11) 0.0028(3)
I1 0.0842(5) 0.1303(6) 0.0438(3) 0.0176(10) 0.0119(3) 0.0335(9)
N1 0.046(4) 0.051(4) 0.038(4) 0.000(4) 0.001(3) -0.004(4)
N2 0.053(4) 0.042(5) 0.044(3) 0.006(5) -0.005(3) 0.008(5)
N3 0.044(4) 0.065(5) 0.033(4) 0.001(4) 0.001(3) 0.008(4)
N4 0.049(3) 0.039(4) 0.056(4) 0.000(6) 0.002(3) -0.002(6)
C1 0.044(5) 0.050(5) 0.044(5) -0.006(4) 0.003(4) 0.011(4)
C2 0.057(6) 0.051(8) 0.064(6) 0.005(5) 0.005(5) 0.016(4)
C3 0.042(5) 0.050(6) 0.051(6) -0.002(5) -0.002(4) -0.001(4)
C4 0.032(3) 0.035(3) 0.063(5) 0.010(9) -0.010(3) -0.002(7)
C5 0.030(4) 0.070(7) 0.052(6) -0.004(5) -0.001(4) 0.004(4)
C6 0.067(7) 0.073(7) 0.050(6) 0.015(6) 0.001(5) 0.013(6)
C7 0.069(5) 0.093(7) 0.028(4) 0.031(8) 0.013(4) 0.027(9)
C8 0.064(7) 0.078(7) 0.047(6) -0.011(6) -0.013(5) 0.022(6)
C9 0.045(5) 0.057(6) 0.038(5) 0.003(4) 0.000(4) -0.007(4)
C10 0.034(4) 0.050(5) 0.044(5) 0.002(5) -0.012(4) 0.001(4)
C11 0.057(6) 0.056(6) 0.066(7) 0.017(5) -0.005(5) 0.011(5)
C12 0.039(4) 0.037(5) 0.054(5) 0.016(4) 0.000(4) -0.001(3)
C13 0.046(5) 0.059(6) 0.046(6) 0.003(5) 0.008(4) 0.008(5)
C14 0.085(7) 0.087(10) 0.042(5) 0.000(8) -0.012(4) 0.024(10)
C15 0.153(14) 0.100(12) 0.055(8) 0.003(7) -0.014(8) 0.043(10)
C16 0.100(11) 0.174(16) 0.045(8) -0.035(10) -0.020(7) 0.044(12)
C17 0.053(6) 0.114(12) 0.091(9) -0.032(8) -0.004(6) -0.011(6)
C18 0.053(6) 0.065(7) 0.096(9) 0.000(7) -0.010(6) -0.001(5)
C19 0.046(4) 0.049(6) 0.054(5) -0.002(7) -0.002(3) 0.007(6)
C20 0.066(7) 0.046(6) 0.107(10) 0.000(6) 0.005(7) -0.006(5)
C21 0.058(9) 0.072(8) 0.136(14) 0.003(9) 0.040(9) 0.002(7)
C22 0.049(8) 0.104(11) 0.127(13) 0.016(10) 0.035(8) 0.009(8)
C23 0.079(9) 0.075(8) 0.099(10) -0.001(7) 0.010(8) 0.033(7)
C24 0.074(8) 0.056(7) 0.086(9) -0.014(6) 0.018(7) 0.004(6)
C25 0.046(5) 0.061(6) 0.046(6) 0.002(5) 0.003(4) 0.012(5)
C26 0.059(7) 0.056(6) 0.107(10) -0.004(7) 0.015(7) 0.004(5)
C27 0.059(6) 0.082(9) 0.159(12) 0.023(17) -0.005(7) -0.012(11)
C28 0.061(7) 0.154(17) 0.123(12) 0.048(18) 0.021(8) -0.011(14)
C29 0.065(10) 0.30(3) 0.087(12) -0.013(15) 0.024(8) -0.035(13)
C30 0.049(7) 0.207(17) 0.056(8) -0.025(9) 0.007(6) -0.013(8)
C31 0.059(5) 0.078(10) 0.041(4) -0.006(7) 0.007(4) 0.018(7)
C32 0.133(12) 0.049(7) 0.085(10) 0.021(7) -0.029(9) 0.019(8)
C33 0.164(15) 0.072(9) 0.086(10) 0.034(8) -0.012(10) 0.027(10)
C34 0.139(15) 0.132(15) 0.071(11) -0.012(10) -0.044(10) 0.047(12)
C35 0.24(2) 0.084(11) 0.097(12) -0.004(8) -0.089(14) 0.030(13)
C36 0.134(13) 0.069(8) 0.085(10) 0.003(7) -0.048(9) -0.009(8)

loop_
_atom_type_symbol
_atom_type_description
_atom_type_scat_dispersion_real
_atom_type_scat_dispersion_imag
_atom_type_scat_source
C C 0.0033 0.0016 'International Tables Vol C Tables 4.2.6.8 and 6.1.1.4'
H H 0.0000 0.0000 'International Tables Vol C Tables 4.2.6.8 and 6.1.1.4'
N N 0.0061 0.0033 'International Tables Vol C Tables 4.2.6.8 and 6.1.1.4'
Pt Pt -1.7033 8.3905 'International Tables Vol C Tables 4.2.6.8 and 6.1.1.4'
I I -0.4742 1.8119 'International Tables Vol C Tables 4.2.6.8 and 6.1.1.4'

loop_
_geom_angle_atom_site_label_1
_geom_angle_atom_site_label_2
_geom_angle_atom_site_label_3
_geom_angle
C4 Pt1 N3 79.5(5)
C4 Pt1 N1 79.6(5)
N3 Pt1 N1 159.1(3)
C4 Pt1 I1 179.8(5)
N3 Pt1 I1 100.6(2)
N1 Pt1 I1 100.3(2)
C3 N1 C1 111.1(8)
C3 N1 Pt1 115.3(6)
C1 N1 Pt1 132.6(6)
C3 N2 C31 126.4(10)
C3 N2 C2 108.3(7)
C31 N2 C2 121.9(8)
C10 N3 C12 108.4(7)
C10 N3 Pt1 115.3(6)
C12 N3 Pt1 136.2(6)
C10 N4 C11 107.8(7)
C10 N4 C19 125.8(11)
C11 N4 C19 118.2(8)
N1 C1 C25 112.3(7)
N1 C1 C2 102.1(7)
C25 C1 C2 112.9(8)
N1 C1 H1A 109.8
C25 C1 H1A 109.8
C2 C1 H1A 109.8
N2 C2 C1 104.0(7)
N2 C2 H2A 111.0
C1 C2 H2A 111.0
N2 C2 H2B 111.0
C1 C2 H2B 111.0
H2A C2 H2B 109.0
N1 C3 N2 113.4(8)
N1 C3 C5 116.3(9)
N2 C3 C5 130.2(9)
C9 C4 C5 121.9(8)
C9 C4 Pt1 119.4(9)
C5 C4 Pt1 118.7(9)
C4 C5 C6 119.4(9)
C4 C5 C3 110.0(9)
C6 C5 C3 130.5(9)
C7 C6 C5 119.1(9)
C7 C6 H6A 120.5
C5 C6 H6A 120.5
C6 C7 C8 121.2(8)
C6 C7 H7A 119.4
C8 C7 H7A 119.4
C9 C8 C7 118.9(10)
C9 C8 H8A 120.5
C7 C8 H8A 120.5
C4 C9 C8 119.2(9)
C4 C9 C10 110.2(8)
C8 C9 C10 130.5(9)
N3 C10 N4 115.4(8)
N3 C10 C9 115.6(8)
N4 C10 C9 129.0(8)
N4 C11 C12 104.4(7)
N4 C11 H11A 110.9
C12 C11 H11A 110.9
N4 C11 H11B 110.9
C12 C11 H11B 110.9
H11A C11 H11B 108.9
N3 C12 C13 112.9(7)
N3 C12 C11 104.0(7)
C13 C12 C11 112.4(7)
N3 C12 H12A 109.2
C13 C12 H12A 109.2
C11 C12 H12A 109.2
C18 C13 C14 119.9(11)
C18 C13 C12 123.5(9)
C14 C13 C12 116.3(10)
C15 C14 C13 118.9(16)
C15 C14 H14A 120.5
C13 C14 H14A 120.5
C16 C15 C14 121.4(15)
C16 C15 H15A 119.3
C14 C15 H15A 119.3
C15 C16 C17 120.0(13)
C15 C16 H16A 120.0
C17 C16 H16A 120.0
C16 C17 C18 120.2(13)
C16 C17 H17A 119.9
C18 C17 H17A 119.9
C13 C18 C17 119.3(12)
C13 C18 H18A 120.4
C17 C18 H18A 120.4
C24 C19 N4 114.1(11)
C24 C19 C20 111.4(9)
N4 C19 C20 109.6(10)
C24 C19 H19A 107.1
N4 C19 H19A 107.1
C20 C19 H19A 107.1
C21 C20 C19 110.6(11)
C21 C20 H20A 109.5
C19 C20 H20A 109.5
C21 C20 H20B 109.5
C19 C20 H20B 109.5
H20A C20 H20B 108.1
C22 C21 C20 110.9(11)
C22 C21 H21A 109.5
C20 C21 H21A 109.5
C22 C21 H21B 109.5
C20 C21 H21B 109.5
H21A C21 H21B 108.0
C21 C22 C23 111.1(13)
C21 C22 H22A 109.4
C23 C22 H22A 109.4
C21 C22 H22B 109.4
C23 C22 H22B 109.4
H22A C22 H22B 108.0
C24 C23 C22 111.2(11)
C24 C23 H23A 109.4
C22 C23 H23A 109.4
C24 C23 H23B 109.4
C22 C23 H23B 109.4
H23A C23 H23B 108.0
C19 C24 C23 111.7(9)
C19 C24 H24A 109.3
C23 C24 H24A 109.3
C19 C24 H24B 109.3
C23 C24 H24B 109.3
H24A C24 H24B 107.9
C30 C25 C26 118.6(11)
C30 C25 C1 120.1(10)
C26 C25 C1 121.3(9)
C27 C26 C25 121.1(13)
C27 C26 H26A 119.4
C25 C26 H26A 119.4
C28 C27 C26 121(2)
C28 C27 H27A 119.7
C26 C27 H27A 119.7
C27 C28 C29 119(2)
C27 C28 H28A 120.4
C29 C28 H28A 120.4
C30 C29 C28 119.4(15)
C30 C29 H29A 120.3
C28 C29 H29A 120.3
C29 C30 C25 120.6(14)
C29 C30 H30A 119.7
C25 C30 H30A 119.7
C36 C31 N2 112.2(12)
C36 C31 C32 111.3(11)
N2 C31 C32 112.2(11)
C36 C31 H31A 106.9
N2 C31 H31A 106.9
C32 C31 H31A 106.9
C31 C32 C33 108.5(10)
C31 C32 H32A 110.0
C33 C32 H32A 110.0
C31 C32 H32B 110.0
C33 C32 H32B 110.0
H32A C32 H32B 108.4
C34 C33 C32 112.5(12)
C34 C33 H33A 109.1
C32 C33 H33A 109.1
C34 C33 H33B 109.1
C32 C33 H33B 109.1
H33A C33 H33B 107.8
C33 C34 C35 111.9(14)
C33 C34 H34A 109.2
C35 C34 H34A 109.2
C33 C34 H34B 109.2
C35 C34 H34B 109.2
H34A C34 H34B 107.9
C34 C35 C36 109.7(15)
C34 C35 H35A 109.7
C36 C35 H35A 109.7
C34 C35 H35B 109.7
C36 C35 H35B 109.7
H35A C35 H35B 108.2
C31 C36 C35 113.6(13)
C31 C36 H36A 108.8
C35 C36 H36A 108.8
C31 C36 H36B 108.8
C35 C36 H36B 108.8
H36A C36 H36B 107.7

loop_
_geom_bond_atom_site_label_1
_geom_bond_atom_site_label_2
_geom_bond_distance
Pt1 C4 1.937(7)
Pt1 N3 2.005(8)
Pt1 N1 2.030(8)
Pt1 I1 2.6695(8)
N1 C3 1.302(11)
N1 C1 1.474(10)
N2 C3 1.349(13)
N2 C31 1.479(11)
N2 C2 1.482(11)
N3 C10 1.321(11)
N3 C12 1.489(10)
N4 C10 1.368(14)
N4 C11 1.469(11)
N4 C19 1.477(10)
C1 C25 1.518(12)
C1 C2 1.537(11)
C1 H1A 0.9800
C2 H2A 0.9700
C2 H2B 0.9700
C3 C5 1.481(12)
C4 C9 1.355(16)
C4 C5 1.388(16)
C5 C6 1.406(13)
C6 C7 1.354(18)
C6 H6A 0.9300
C7 C8 1.419(17)
C7 H7A 0.9300
C8 C9 1.393(13)
C8 H8A 0.9300
C9 C10 1.482(12)
C11 C12 1.547(12)
C11 H11A 0.9700
C11 H11B 0.9700
C12 C13 1.514(12)
C12 H12A 0.9800
C13 C18 1.376(13)
C13 C14 1.398(15)
C14 C15 1.378(17)
C14 H14A 0.9300
C15 C16 1.35(2)
C15 H15A 0.9300
C16 C17 1.375(18)
C16 H16A 0.9300
C17 C18 1.394(14)
C17 H17A 0.9300
C18 H18A 0.9300
C19 C24 1.475(18)
C19 C20 1.532(15)
C19 H19A 0.9800
C20 C21 1.530(17)
C20 H20A 0.9700
C20 H20B 0.9700
C21 C22 1.520(14)
C21 H21A 0.9700
C21 H21B 0.9700
C22 C23 1.536(18)
C22 H22A 0.9700
C22 H22B 0.9700
C23 C24 1.515(14)
C23 H23A 0.9700
C23 H23B 0.9700
C24 H24A 0.9700
C24 H24B 0.9700
C25 C30 1.371(14)
C25 C26 1.373(14)
C26 C27 1.369(17)
C26 H26A 0.9300
C27 C28 1.331(18)
C27 H27A 0.9300
C28 C29 1.41(3)
C28 H28A 0.9300
C29 C30 1.365(19)
C29 H29A 0.9300
C30 H30A 0.9300
C31 C36 1.468(17)
C31 C32 1.53(2)
C31 H31A 0.9800
C32 C33 1.556(16)
C32 H32A 0.9700
C32 H32B 0.9700
C33 C34 1.48(2)
C33 H33A 0.9700
C33 H33B 0.9700
C34 C35 1.518(18)
C34 H34A 0.9700
C34 H34B 0.9700
C35 C36 1.539(19)
C35 H35A 0.9700
C35 H35B 0.9700
C36 H36A 0.9700
C36 H36B 0.9700

loop_
_geom_torsion_atom_site_label_1
_geom_torsion_atom_site_label_2
_geom_torsion_atom_site_label_3
_geom_torsion_atom_site_label_4
_geom_torsion
C4 Pt1 N1 C3 -1.7(7)
N3 Pt1 N1 C3 -2.3(13)
I1 Pt1 N1 C3 178.6(6)
C4 Pt1 N1 C1 -169.1(8)
N3 Pt1 N1 C1 -169.8(8)
I1 Pt1 N1 C1 11.1(8)
C4 Pt1 N3 C10 0.9(7)
N1 Pt1 N3 C10 1.6(13)
I1 Pt1 N3 C10 -179.3(6)
C4 Pt1 N3 C12 176.8(9)
N1 Pt1 N3 C12 177.4(7)
I1 Pt1 N3 C12 -3.5(8)
C3 N1 C1 C25 -111.1(9)
Pt1 N1 C1 C25 56.8(11)
C3 N1 C1 C2 10.1(10)
Pt1 N1 C1 C2 178.0(6)
C3 N2 C2 C1 5.6(10)
C31 N2 C2 C1 -154.8(11)
N1 C1 C2 N2 -9.0(9)
C25 C1 C2 N2 111.8(9)
C1 N1 C3 N2 -7.3(11)
Pt1 N1 C3 N2 -177.4(6)
C1 N1 C3 C5 173.8(7)
Pt1 N1 C3 C5 3.6(11)
C31 N2 C3 N1 160.0(10)
C2 N2 C3 N1 0.7(11)
C31 N2 C3 C5 -21.3(17)
C2 N2 C3 C5 179.5(9)
N3 Pt1 C4 C9 -0.9(8)
N1 Pt1 C4 C9 179.3(9)
I1 Pt1 C4 C9 -108(100)
N3 Pt1 C4 C5 179.0(9)
N1 Pt1 C4 C5 -0.8(8)
I1 Pt1 C4 C5 71(100)
C9 C4 C5 C6 0.1(16)
Pt1 C4 C5 C6 -179.8(8)
C9 C4 C5 C3 -177.4(9)
Pt1 C4 C5 C3 2.7(11)
N1 C3 C5 C4 -4.1(12)
N2 C3 C5 C4 177.2(10)
N1 C3 C5 C6 178.8(10)
N2 C3 C5 C6 0.1(18)
C4 C5 C6 C7 -1.1(16)
C3 C5 C6 C7 175.8(11)
C5 C6 C7 C8 -1(2)
C6 C7 C8 C9 5(2)
C5 C4 C9 C8 3.5(15)
Pt1 C4 C9 C8 -176.6(8)
C5 C4 C9 C10 -179.2(9)
Pt1 C4 C9 C10 0.7(11)
C7 C8 C9 C4 -6.0(15)
C7 C8 C9 C10 177.3(10)
C12 N3 C10 N4 0.4(11)
Pt1 N3 C10 N4 177.4(6)
C12 N3 C10 C9 -177.8(7)
Pt1 N3 C10 C9 -0.8(10)
C11 N4 C10 N3 1.3(11)
C19 N4 C10 N3 148.8(8)
C11 N4 C10 C9 179.2(8)
C19 N4 C10 C9 -33.3(14)
C4 C9 C10 N3 0.1(12)
C8 C9 C10 N3 177.0(10)
C4 C9 C10 N4 -177.8(9)
C8 C9 C10 N4 -0.9(17)
C10 N4 C11 C12 -2.3(10)
C19 N4 C11 C12 -152.7(10)
C10 N3 C12 C13 -123.9(8)
Pt1 N3 C12 C13 60.1(11)
C10 N3 C12 C11 -1.8(9)
Pt1 N3 C12 C11 -177.9(7)
N4 C11 C12 N3 2.5(9)
N4 C11 C12 C13 124.8(8)
N3 C12 C13 C18 25.8(13)
C11 C12 C13 C18 -91.4(11)
N3 C12 C13 C14 -160.4(8)
C11 C12 C13 C14 82.4(10)
C18 C13 C14 C15 1.0(17)
C12 C13 C14 C15 -173.1(11)
C13 C14 C15 C16 -4(2)
C14 C15 C16 C17 4(2)
C15 C16 C17 C18 -1(2)
C14 C13 C18 C17 2.3(16)
C12 C13 C18 C17 176.0(9)
C16 C17 C18 C13 -2.5(18)
C10 N4 C19 C24 167.3(9)
C11 N4 C19 C24 -48.1(13)
C10 N4 C19 C20 -67.0(11)
C11 N4 C19 C20 77.6(14)
C24 C19 C20 C21 -56.8(13)
N4 C19 C20 C21 175.9(11)
C19 C20 C21 C22 55(2)
C20 C21 C22 C23 -54(2)
C21 C22 C23 C24 54(2)
N4 C19 C24 C23 -178.2(9)
C20 C19 C24 C23 57.1(13)
C22 C23 C24 C19 -55.7(15)
N1 C1 C25 C30 -141.1(10)
C2 C1 C25 C30 104.1(11)
N1 C1 C25 C26 37.0(13)
C2 C1 C25 C26 -77.8(11)
C30 C25 C26 C27 -0.3(18)
C1 C25 C26 C27 -178.4(11)
C25 C26 C27 C28 3(2)
C26 C27 C28 C29 -7(3)
C27 C28 C29 C30 8(3)
C28 C29 C30 C25 -6(3)
C26 C25 C30 C29 2(2)
C1 C25 C30 C29 -179.8(13)
C3 N2 C31 C36 -68.1(13)
C2 N2 C31 C36 88.6(16)
C3 N2 C31 C32 165.7(10)
C2 N2 C31 C32 -37.6(15)
C36 C31 C32 C33 55.3(14)
N2 C31 C32 C33 -178.0(10)
C31 C32 C33 C34 -56.1(17)
C32 C33 C34 C35 56(2)
C33 C34 C35 C36 -53(3)
N2 C31 C36 C35 176.8(13)
C32 C31 C36 C35 -56.6(16)
C34 C35 C36 C31 54(3)
